data_7013289
loop_
_publ_author_name
'Margarita Crespo'
'Merc\`e Font-Bardia'
'Jaume Granell'
'Manuel Mart\'inez'
'Xavier Solans'

_publ_section_title
;
 Cyclometallation on platinum(II) complexes; the role of the solvent
 and added base donor capability on the reaction mechanisms
;
_journal_issue 19
_journal_name_full 'Dalton Trans.'
_journal_page_first 3763
_journal_page_last 3769
_journal_paper_doi 10.1039/b306243k
_journal_year 2003
_chemical_formula_moiety '[PtCl2(PhCH=NCH2CH2NMe2)]'
_chemical_formula_sum 'C11 H16 Cl2 N2 Pt'
_chemical_formula_weight 442.25
_chemical_name_systematic
;
?
;
_space_group_IT_number 14
_symmetry_cell_setting monoclinic
_symmetry_space_group_name_Hall '-P 2yab'
_symmetry_space_group_name_H-M 'P 1 21/a 1'
_atom_sites_solution_hydrogens geom
_atom_sites_solution_primary direct
_atom_sites_solution_secondary difmap
_audit_creation_method SHELXL-97
_cell_angle_alpha 90.00
_cell_angle_beta 97.72(10)
_cell_angle_gamma 90.00
_cell_formula_units_Z 4
_cell_length_a 7.919(15)
_cell_length_b 15.528(15)
_cell_length_c 11.099(9)
_cell_measurement_temperature 293(2)
_cell_volume 1352(3)
_computing_structure_refinement 'SHELXL-97 (Sheldrick, 1997)'
_computing_structure_solution 'SHELXS-97 (Sheldrick, 1990)'
_diffrn_ambient_temperature 293(2)
_diffrn_measured_fraction_theta_full 0.950
_diffrn_measured_fraction_theta_max 0.950
_diffrn_measurement_device_type 'Enraf-Nonius CAD4'
_diffrn_measurement_method '\w/2\Q scan'
_diffrn_radiation_monochromator graphite
_diffrn_radiation_source 'fine-focus sealed tube'
_diffrn_radiation_type MoK\a
_diffrn_radiation_wavelength 0.71069
_diffrn_reflns_av_R_equivalents 0.0686
_diffrn_reflns_av_sigmaI/netI 0.1813
_diffrn_reflns_limit_h_max 11
_diffrn_reflns_limit_h_min -11
_diffrn_reflns_limit_k_max 21
_diffrn_reflns_limit_k_min 0
_diffrn_reflns_limit_l_max 15
_diffrn_reflns_limit_l_min 0
_diffrn_reflns_number 3892
_diffrn_reflns_theta_full 30.05
_diffrn_reflns_theta_max 30.05
_diffrn_reflns_theta_min 2.27
_diffrn_standards_decay_% 0
_diffrn_standards_interval_time '120 min'
_diffrn_standards_number 3
_exptl_absorpt_coefficient_mu 10.746
_exptl_absorpt_correction_type 'phi scan'
_exptl_crystal_colour yelow
_exptl_crystal_density_diffrn 1.449
_exptl_crystal_density_method 'not measured'
_exptl_crystal_description prism
_exptl_crystal_F_000 832
_exptl_crystal_size_max 0.2
_exptl_crystal_size_mid 0.1
_exptl_crystal_size_min 0.1
_refine_diff_density_max 0.588
_refine_diff_density_min -0.624
_refine_diff_density_rms 0.230
_refine_ls_extinction_expression Fc
_refine_ls_extinction_method none
_refine_ls_goodness_of_fit_ref 0.812
_refine_ls_hydrogen_treatment mixed
_refine_ls_matrix_type full
_refine_ls_number_parameters 145
_refine_ls_number_reflns 3892
_refine_ls_number_restraints 0
_refine_ls_restrained_S_all 0.812
_refine_ls_R_factor_all 0.1320
_refine_ls_R_factor_gt 0.0356
_refine_ls_shift/su_max 0.000
_refine_ls_shift/su_mean 0.000
_refine_ls_structure_factor_coef Fsqd
_refine_ls_weighting_details 'w=1/[\s^2^(Fo^2^)+(0.0375P)^2^+0.0000P] where P=(Fo^2^+2Fc^2^)/3'
_refine_ls_weighting_scheme calc
_refine_ls_wR_factor_gt 0.0773
_refine_ls_wR_factor_ref 0.0985
_reflns_number_gt 1865
_reflns_number_total 3892
_reflns_threshold_expression >2sigma(I)
_cod_data_source_file b306243k.txt
_cod_data_source_block compound_[PtCl2(PhCH=NCH2CH2NMe2)]
_cod_depositor_comments
;
The following automatic conversions were performed:
'_symmetry_cell_setting' value 'Monoclinic' changed to 'monoclinic'
according to '/home/saulius/struct/CIF-dictionaries/cif_core.dic'
dictionary named 'cif_core.dic' version 2.4.1 from 2010-06-29.

Automatic conversion script
Id: cif_fix_enum 1527 2010-12-29 10:47:43Z saulius 

The following automatic conversions were performed:

'_refine_ls_weighting_scheme' value 'calc
w=1/[\s^2^(Fo^2^)+(0.0375P)^2^+0.0000P] where P=(Fo^2^+2Fc^2^)/3' was
changed to 'calc'. New tag '_refine_ls_weighting_details' was
created. The value of the new tag was set to
'w=1/[\s^2^(Fo^2^)+(0.0375P)^2^+0.0000P] where P=(Fo^2^+2Fc^2^)/3'.

Automatic conversion script
Id: cif_fix_values 3143 2015-03-26 13:38:13Z robertas 
;
_cod_original_sg_symbol_H-M P21/a
_cod_database_code 7013289

loop_
_symmetry_equiv_pos_as_xyz
'x, y, z'
'-x+1/2, y+1/2, -z'
'-x, -y, -z'
'x-1/2, -y-1/2, z'

loop_
_atom_site_label
_atom_site_type_symbol
_atom_site_fract_x
_atom_site_fract_y
_atom_site_fract_z
_atom_site_U_iso_or_equiv
_atom_site_adp_type
_atom_site_occupancy
_atom_site_calc_flag
_atom_site_refinement_flags
_atom_site_disorder_assembly
_atom_site_disorder_group
Pt Pt 0.56213(4) 0.11940(2) 0.66766(3) 0.03719(12) Uani 1 d . . .
Cl1 Cl 0.7521(4) 0.11369(19) 0.8441(2) 0.0653(7) Uani 1 d . . .
Cl2 Cl 0.7805(3) 0.15220(18) 0.5599(2) 0.0578(7) Uani 1 d . . .
N1 N 0.3955(9) 0.1256(5) 0.5140(6) 0.0412(17) Uani 1 d . . .
N2 N 0.3563(9) 0.0848(5) 0.7563(7) 0.0378(18) Uani 1 d . . .
C1 C 0.2641(11) 0.2480(6) 0.2452(8) 0.042(2) Uani 1 d . . .
H1 H 0.3331 0.2942 0.2736 0.050 Uiso 1 calc R . .
C2 C 0.1636(17) 0.2563(8) 0.1453(10) 0.075(4) Uani 1 d . . .
H2 H 0.1553 0.3100 0.1079 0.090 Uiso 1 calc R . .
C3 C 0.0659(12) 0.1888(7) 0.0897(9) 0.053(3) Uani 1 d . . .
H3 H -0.0103 0.1980 0.0196 0.064 Uiso 1 calc R . .
C4 C 0.0847(12) 0.1096(8) 0.1406(9) 0.059(3) Uani 1 d . . .
H4 H 0.0309 0.0618 0.1024 0.071 Uiso 1 calc R . .
C5 C 0.1940(13) 0.1018(6) 0.2590(9) 0.056(3) Uani 1 d . . .
H5 H 0.2082 0.0482 0.2962 0.067 Uiso 1 calc R . .
C6 C 0.2733(11) 0.1706(6) 0.3139(8) 0.043(2) Uani 1 d . . .
C7 C 0.4131(10) 0.1672(6) 0.4258(8) 0.038(2) Uani 1 d . . .
H7 H 0.5131 0.1983 0.4244 0.046 Uiso 1 calc R . .
C8 C 0.2258(12) 0.0813(7) 0.5365(9) 0.051(3) Uani 1 d . . .
H8 H 0.1307 0.1019 0.4795 0.062 Uiso 1 calc R . .
H8A H 0.2335 0.0192 0.5297 0.062 Uiso 1 calc R . .
C9 C 0.2076(11) 0.1084(7) 0.6666(10) 0.063(3) Uani 1 d . . .
H9 H 0.1916 0.1703 0.6686 0.076 Uiso 1 calc R . .
H9A H 0.1064 0.0815 0.6902 0.076 Uiso 1 calc R . .
C10 C 0.391(2) 0.1323(11) 0.8467(16) 0.138(7) Uani 1 d . . .
H10 H 0.3822 0.1915 0.8215 0.165 Uiso 1 calc R . .
H10A H 0.5044 0.1207 0.8848 0.165 Uiso 1 calc R . .
H10B H 0.3117 0.1215 0.9034 0.165 Uiso 1 calc R . .
C11 C 0.3637(17) -0.0041(9) 0.7876(12) 0.089(4) Uani 1 d . . .
H11 H 0.3413 -0.0382 0.7151 0.107 Uiso 1 calc R . .
H11A H 0.2797 -0.0165 0.8400 0.107 Uiso 1 calc R . .
H11B H 0.4750 -0.0176 0.8288 0.107 Uiso 1 calc R . .

loop_
_atom_site_aniso_label
_atom_site_aniso_U_11
_atom_site_aniso_U_22
_atom_site_aniso_U_33
_atom_site_aniso_U_23
_atom_site_aniso_U_13
_atom_site_aniso_U_12
Pt 0.03122(17) 0.02952(17) 0.0491(2) -0.0011(2) -0.00081(12) 0.00136(19)
Cl1 0.0600(16) 0.0649(18) 0.0666(16) -0.0050(16) -0.0078(13) -0.0009(15)
Cl2 0.0391(14) 0.0586(16) 0.0742(18) 0.0035(14) 0.0017(12) -0.0056(12)
N1 0.039(4) 0.041(4) 0.041(4) -0.003(4) -0.002(3) -0.001(4)
N2 0.030(4) 0.038(4) 0.046(5) 0.001(4) 0.007(3) 0.008(3)
C1 0.032(5) 0.046(6) 0.045(6) -0.001(5) -0.004(4) -0.001(4)
C2 0.106(11) 0.058(7) 0.061(8) 0.009(6) 0.009(7) 0.008(7)
C3 0.044(6) 0.070(8) 0.041(6) -0.005(6) -0.009(5) 0.008(5)
C4 0.055(7) 0.066(8) 0.058(7) -0.012(6) 0.012(5) -0.006(6)
C5 0.062(7) 0.047(7) 0.057(6) 0.003(5) 0.005(5) 0.010(5)
C6 0.036(5) 0.051(6) 0.043(6) -0.006(5) 0.012(4) 0.003(5)
C7 0.019(4) 0.051(6) 0.043(5) -0.003(5) -0.002(4) -0.001(4)
C8 0.034(5) 0.050(6) 0.065(7) -0.003(5) -0.014(5) -0.005(5)
C9 0.017(4) 0.076(8) 0.097(8) 0.003(7) 0.008(5) -0.003(5)
C10 0.110(14) 0.136(17) 0.165(18) 0.038(14) 0.009(13) 0.031(13)
C11 0.078(10) 0.102(11) 0.094(10) 0.006(8) 0.031(7) -0.010(9)

loop_
_atom_type_symbol
_atom_type_description
_atom_type_scat_dispersion_real
_atom_type_scat_dispersion_imag
_atom_type_scat_source
C C 0.0033 0.0016 'International Tables Vol C Tables 4.2.6.8 and 6.1.1.4'
H H 0.0000 0.0000 'International Tables Vol C Tables 4.2.6.8 and 6.1.1.4'
N N 0.0061 0.0033 'International Tables Vol C Tables 4.2.6.8 and 6.1.1.4'
Cl Cl 0.1484 0.1585 'International Tables Vol C Tables 4.2.6.8 and 6.1.1.4'
Pt Pt -1.7033 8.3905 'International Tables Vol C Tables 4.2.6.8 and 6.1.1.4'

loop_
_geom_angle_atom_site_label_1
_geom_angle_atom_site_label_2
_geom_angle_atom_site_label_3
_geom_angle
_geom_angle_site_symmetry_1
_geom_angle_site_symmetry_3
_geom_angle_publ_flag
N1 Pt N2 87.0(3) . . ?
N1 Pt Cl2 90.1(3) . . ?
N2 Pt Cl2 176.3(2) . . ?
N1 Pt Cl1 179.4(2) . . ?
N2 Pt Cl1 93.0(2) . . ?
Cl2 Pt Cl1 90.01(15) . . ?
N1 Pt C10 107.3(4) . . ?
N2 Pt C10 28.9(4) . . ?
Cl2 Pt C10 154.8(4) . . ?
Cl1 Pt C10 72.4(4) . . ?
C7 N1 C8 124.5(7) . . ?
C7 N1 Pt 125.7(6) . . ?
C8 N1 Pt 108.9(5) . . ?
C10 N2 C11 112.4(11) . . ?
C10 N2 C9 117.5(10) . . ?
C11 N2 C9 114.0(9) . . ?
C10 N2 Pt 97.3(10) . . ?
C11 N2 Pt 110.9(7) . . ?
C9 N2 Pt 102.7(6) . . ?
C2 C1 C6 122.0(10) . . ?
C2 C1 H1 119.0 . . ?
C6 C1 H1 119.0 . . ?
C1 C2 C3 123.4(11) . . ?
C1 C2 H2 118.3 . . ?
C3 C2 H2 118.3 . . ?
C4 C3 C2 118.3(9) . . ?
C4 C3 H3 120.8 . . ?
C2 C3 H3 120.8 . . ?
C3 C4 C5 117.7(9) . . ?
C3 C4 H4 121.2 . . ?
C5 C4 H4 121.2 . . ?
C6 C5 C4 121.4(10) . . ?
C6 C5 H5 119.3 . . ?
C4 C5 H5 119.3 . . ?
C5 C6 C1 116.3(9) . . ?
C5 C6 C7 125.2(9) . . ?
C1 C6 C7 116.0(8) . . ?
N1 C7 C6 121.7(8) . . ?
N1 C7 H7 119.2 . . ?
C6 C7 H7 119.2 . . ?
C9 C8 N1 102.9(7) . . ?
C9 C8 H8 111.2 . . ?
N1 C8 H8 111.2 . . ?
C9 C8 H8A 111.2 . . ?
N1 C8 H8A 111.2 . . ?
H8 C8 H8A 109.1 . . ?
N2 C9 C8 113.5(8) . . ?
N2 C9 H9 108.9 . . ?
C8 C9 H9 108.9 . . ?
N2 C9 H9A 108.9 . . ?
C8 C9 H9A 108.9 . . ?
H9 C9 H9A 107.7 . . ?
N2 C10 Pt 53.8(8) . . ?
N2 C10 H10 109.5 . . ?
Pt C10 H10 82.7 . . ?
N2 C10 H10A 109.5 . . ?
Pt C10 H10A 76.3 . . ?
H10 C10 H10A 109.5 . . ?
N2 C10 H10B 109.5 . . ?
Pt C10 H10B 162.7 . . ?
H10 C10 H10B 109.5 . . ?
H10A C10 H10B 109.5 . . ?
N2 C11 H11 109.5 . . ?
N2 C11 H11A 109.5 . . ?
H11 C11 H11A 109.5 . . ?
N2 C11 H11B 109.5 . . ?
H11 C11 H11B 109.5 . . ?
H11A C11 H11B 109.5 . . ?

loop_
_geom_bond_atom_site_label_1
_geom_bond_atom_site_label_2
_geom_bond_distance
_geom_bond_site_symmetry_2
_geom_bond_publ_flag
Pt N1 2.014(7) . ?
Pt N2 2.084(8) . ?
Pt Cl2 2.288(4) . ?
Pt Cl1 2.305(4) . ?
Pt C10 2.561(19) . ?
N1 C7 1.196(10) . ?
N1 C8 1.559(12) . ?
N2 C10 1.246(17) . ?
N2 C11 1.423(14) . ?
N2 C9 1.482(11) . ?
C1 C2 1.281(13) . ?
C1 C6 1.421(13) . ?
C1 H1 0.9300 . ?
C2 C3 1.396(15) . ?
C2 H2 0.9300 . ?
C3 C4 1.352(14) . ?
C3 H3 0.9300 . ?
C4 C5 1.478(13) . ?
C4 H4 0.9300 . ?
C5 C6 1.343(13) . ?
C5 H5 0.9300 . ?
C6 C7 1.550(12) . ?
C7 H7 0.9300 . ?
C8 C9 1.529(14) . ?
C8 H8 0.9700 . ?
C8 H8A 0.9700 . ?
C9 H9 0.9700 . ?
C9 H9A 0.9700 . ?
C10 H10 0.9600 . ?
C10 H10A 0.9600 . ?
C10 H10B 0.9600 . ?
C11 H11 0.9600 . ?
C11 H11A 0.9600 . ?
C11 H11B 0.9600 . ?
